data_7047561
loop_
_publ_author_name
'Ko\<renkov\'a, Monika'
'Kreml\'a\<cek, V\'it'
'Erben, Milan'
'Jir\'asko, Robert'
'De Proft, Frank'
'Turek, Jan'
'Jambor, Roman'
'R\%u\<Zi\<cka, Ale\<s'
'C\'isa\<rov\'a, Ivana'
'Dost\'al, Libor'

_publ_section_title
;
 Heavier pnictinidene gold(i) complexes.
;
_journal_issue 41
_journal_name_full 'Dalton transactions (Cambridge, England : 2003)'
_journal_page_first 14503
_journal_page_last 14514
_journal_paper_doi 10.1039/c8dt03022g
_journal_volume 47
_journal_year 2018
_chemical_compound_source 'synthesized by the authors'
_chemical_formula_moiety '2(C32 H46 Au N4 Sb2),2(C16 H10 Au),C4 H8 O'
_chemical_formula_sum 'C100 H120 Au4 N8 O Sb4'
_chemical_formula_weight 2724.90
_space_group_crystal_system monoclinic
_space_group_IT_number 14
_space_group_name_Hall '-P 2ybc'
_space_group_name_H-M_alt 'P 1 21/c 1'
_symmetry_space_group_name_Hall '-P 2ybc'
_symmetry_space_group_name_H-M 'P 1 21/c 1'
_atom_sites_solution_hydrogens geom
_audit_creation_method SHELXL-2018/1
_audit_update_record
;
2018-08-23 deposited with the CCDC.
2018-09-14 downloaded from the CCDC.
;
_cell_angle_alpha 90
_cell_angle_beta 100.939(2)
_cell_angle_gamma 90
_cell_formula_units_Z 4
_cell_length_a 17.4908(13)
_cell_length_b 21.2341(13)
_cell_length_c 27.3532(19)
_cell_measurement_reflns_used 9300
_cell_measurement_temperature 150(2)
_cell_measurement_theta_max 25.9877
_cell_measurement_theta_min 2.372
_cell_volume 9974.4(12)
_computing_cell_refinement 'SAINT V8.38A (Bruker AXS Inc., 2017)'
_computing_data_collection 'Bruker Instrument Service vV6.2.1'
_computing_data_reduction 'SAINT V8.38A (Bruker AXS Inc., 2017)'
_computing_structure_refinement 'SHELXL-2018/1 (Sheldrick, 2018)'
_computing_structure_solution 'SHELXT 2014/5 (Sheldrick, 2014)'
_diffrn_ambient_temperature 150(2)
_diffrn_measured_fraction_theta_full 1.000
_diffrn_measured_fraction_theta_max 0.997
_diffrn_measurement_device_type 'Bruker D8 VENTURE Kappa Duo PHOTON 100 CMOS'
_diffrn_measurement_method '\f and \w scans'
_diffrn_radiation_monochromator 'Quazar Mo multilayer optic'
_diffrn_radiation_type MoK\a
_diffrn_radiation_wavelength 0.71073
_diffrn_reflns_av_R_equivalents 0.0440
_diffrn_reflns_av_unetI/netI 0.0278
_diffrn_reflns_Laue_measured_fraction_full 1.000
_diffrn_reflns_Laue_measured_fraction_max 0.997
_diffrn_reflns_limit_h_max 21
_diffrn_reflns_limit_h_min -21
_diffrn_reflns_limit_k_max 26
_diffrn_reflns_limit_k_min -23
_diffrn_reflns_limit_l_max 33
_diffrn_reflns_limit_l_min -33
_diffrn_reflns_number 146573
_diffrn_reflns_point_group_measured_fraction_full 1.000
_diffrn_reflns_point_group_measured_fraction_max 0.997
_diffrn_reflns_theta_full 25.242
_diffrn_reflns_theta_max 26.016
_diffrn_reflns_theta_min 1.739
_diffrn_source 'I\mS  micro-focus sealed tube'
_exptl_absorpt_coefficient_mu 6.974
_exptl_absorpt_correction_T_max 0.97
_exptl_absorpt_correction_T_min 0.53
_exptl_absorpt_correction_type 'Numerical Mu From Formula'
_exptl_absorpt_process_details
;
SADABS-2016/2 - Bruker AXS area detector scaling and absorption correction
;
_exptl_crystal_colour yellow
_exptl_crystal_density_diffrn 1.815
_exptl_crystal_description thin_bar
_exptl_crystal_F_000 5216
_exptl_crystal_size_max 0.187
_exptl_crystal_size_mid 0.085
_exptl_crystal_size_min 0.021
_refine_diff_density_max 0.864
_refine_diff_density_min -1.254
_refine_diff_density_rms 0.119
_refine_ls_extinction_method none
_refine_ls_goodness_of_fit_ref 1.035
_refine_ls_hydrogen_treatment constr
_refine_ls_matrix_type full
_refine_ls_number_parameters 1109
_refine_ls_number_reflns 19584
_refine_ls_number_restraints 720
_refine_ls_restrained_S_all 1.056
_refine_ls_R_factor_all 0.0388
_refine_ls_R_factor_gt 0.0243
_refine_ls_shift/su_max 0.005
_refine_ls_shift/su_mean 0.000
_refine_ls_structure_factor_coef Fsqd
_refine_ls_weighting_details 'w=1/[\s^2^(Fo^2^)+(0.0184P)^2^+25.4683P] where P=(Fo^2^+2Fc^2^)/3'
_refine_ls_weighting_scheme calc
_refine_ls_wR_factor_gt 0.0485
_refine_ls_wR_factor_ref 0.0530
_reflns_Friedel_coverage 0.000
_reflns_number_gt 16056
_reflns_number_total 19584
_reflns_threshold_expression 'I > 2\s(I)'
_cod_data_source_file c8dt03022g2.cif
_cod_data_source_block mo_me160616au1_sq
_cod_depositor_comments 'Adding full bibliography for 7047556--7047562.cif.'
_cod_database_code 7047561
_shelx_shelxl_version_number 2018/1
_shelx_space_group_comment
;
The symmetry employed for this shelxl refinement is uniquely defined
by the following loop, which should always be used as a source of
symmetry information in preference to the above space-group names.
They are only intended as comments.
;
_shelx_estimated_absorpt_t_min 0.355
_shelx_estimated_absorpt_t_max 0.867
_smtbx_masks_special_details
;
A solvent mask was calculated and 82 electrons were found in a volume of 506\%A^3 in 2 voids. This is consistent with the presence of 0.5[C4H8O] per formula unit which account for 80.0 electrons.
;

loop_
_space_group_symop_operation_xyz
'x, y, z'
'-x, y+1/2, -z+1/2'
'-x, -y, -z'
'x, -y-1/2, z-1/2'

loop_
_atom_site_label
_atom_site_type_symbol
_atom_site_fract_x
_atom_site_fract_y
_atom_site_fract_z
_atom_site_U_iso_or_equiv
_atom_site_adp_type
_atom_site_occupancy
_atom_site_site_symmetry_order
_atom_site_calc_flag
_atom_site_refinement_flags_posn
_atom_site_refinement_flags_adp
_atom_site_refinement_flags_occupancy
_atom_site_disorder_assembly
_atom_site_disorder_group
Au1A Au 0.44936(2) 0.23453(2) 0.50707(2) 0.02056(4) Uani 1 1 d . U . . .
Sb1A Sb 0.36237(2) 0.32295(2) 0.53235(2) 0.02327(6) Uani 1 1 d . U . . .
Sb2A Sb 0.55123(2) 0.14760(2) 0.50016(2) 0.02015(6) Uani 1 1 d . U . . .
Au2A Au 0.65883(2) 0.33012(2) 0.75912(2) 0.02526(4) Uani 1 1 d . U . . .
N1A N 0.2498(2) 0.25822(17) 0.52530(14) 0.0289(8) Uani 1 1 d . U . . .
N2A N 0.4800(2) 0.35978(16) 0.58607(13) 0.0247(8) Uani 1 1 d . U . . .
N3A N 0.64341(19) 0.21594(15) 0.47429(12) 0.0206(7) Uani 1 1 d . U . . .
N4A N 0.50227(19) 0.10451(15) 0.57002(12) 0.0221(7) Uani 1 1 d . U . . .
C1A C 0.3612(2) 0.28813(19) 0.60383(15) 0.0241(9) Uani 1 1 d . U . . .
C2A C 0.2980(3) 0.25201(19) 0.61193(16) 0.0267(9) Uani 1 1 d . U . . .
C3A C 0.2965(3) 0.2297(2) 0.65997(17) 0.0310(10) Uani 1 1 d . U . . .
H3A H 0.253898 0.204877 0.665778 0.037 Uiso 1 1 calc R U . . .
C4A C 0.3572(3) 0.2437(2) 0.69908(18) 0.0357(11) Uani 1 1 d . U . . .
H4A H 0.355869 0.228391 0.731542 0.043 Uiso 1 1 calc R U . . .
C5A C 0.4197(3) 0.2800(2) 0.69111(17) 0.0316(10) Uani 1 1 d . U . . .
H5A H 0.460945 0.289540 0.718019 0.038 Uiso 1 1 calc R U . . .
C6A C 0.4216(2) 0.30237(19) 0.64335(15) 0.0245(9) Uani 1 1 d . U . . .
C7A C 0.2393(3) 0.2378(2) 0.56778(17) 0.0296(10) Uani 1 1 d . U . . .
H7A H 0.194357 0.213913 0.570400 0.036 Uiso 1 1 calc R U . . .
C8A C 0.1930(3) 0.2438(2) 0.47842(18) 0.0361(11) Uani 1 1 d . U . . .
C9A C 0.2269(4) 0.2665(3) 0.4355(2) 0.0679(18) Uani 1 1 d . U . . .
H9A1 H 0.234586 0.312181 0.437983 0.102 Uiso 1 1 calc R U . . .
H9A2 H 0.191363 0.256401 0.404250 0.102 Uiso 1 1 calc R U . . .
H9A3 H 0.277155 0.245780 0.435964 0.102 Uiso 1 1 calc R U . . .
C10A C 0.1829(5) 0.1725(3) 0.4737(3) 0.085(2) Uani 1 1 d . U . . .
H10A H 0.148359 0.162442 0.442048 0.128 Uiso 1 1 calc R U . . .
H10B H 0.160103 0.156597 0.501335 0.128 Uiso 1 1 calc R U . . .
H10C H 0.233767 0.152718 0.474566 0.128 Uiso 1 1 calc R U . . .
C11A C 0.1158(4) 0.2742(4) 0.4801(3) 0.081(2) Uani 1 1 d . U . . .
H11A H 0.121517 0.320141 0.479757 0.121 Uiso 1 1 calc R U . . .
H11B H 0.098390 0.261449 0.510658 0.121 Uiso 1 1 calc R U . . .
H11C H 0.077335 0.260951 0.451111 0.121 Uiso 1 1 calc R U . . .
C12A C 0.4846(3) 0.34140(19) 0.63123(16) 0.0262(9) Uani 1 1 d . U . . .
H12A H 0.527831 0.352830 0.656237 0.031 Uiso 1 1 calc R U . . .
C13A C 0.5411(3) 0.4011(2) 0.57149(16) 0.0286(10) Uani 1 1 d . U . . .
C14A C 0.5080(4) 0.4674(3) 0.5672(2) 0.0591(16) Uani 1 1 d . U . . .
H14A H 0.458348 0.467688 0.543557 0.089 Uiso 1 1 calc R U . . .
H14B H 0.544741 0.495882 0.555451 0.089 Uiso 1 1 calc R U . . .
H14C H 0.499606 0.481463 0.599922 0.089 Uiso 1 1 calc R U . . .
C15A C 0.6164(3) 0.4008(3) 0.6084(2) 0.0625(17) Uani 1 1 d . U . . .
H15A H 0.607448 0.416833 0.640472 0.094 Uiso 1 1 calc R U . . .
H15B H 0.654249 0.427769 0.596275 0.094 Uiso 1 1 calc R U . . .
H15C H 0.636554 0.357723 0.612643 0.094 Uiso 1 1 calc R U . . .
C16A C 0.5540(3) 0.3793(3) 0.52090(19) 0.0492(14) Uani 1 1 d . U . . .
H16A H 0.570270 0.335098 0.522870 0.074 Uiso 1 1 calc R U . . .
H16B H 0.594685 0.405147 0.510635 0.074 Uiso 1 1 calc R U . . .
H16C H 0.505495 0.383735 0.496475 0.074 Uiso 1 1 calc R U . . .
C17A C 0.6253(2) 0.17853(18) 0.56510(14) 0.0205(8) Uani 1 1 d . U . . .
C18A C 0.6877(2) 0.21867(19) 0.56125(15) 0.0225(9) Uani 1 1 d . U . . .
C19A C 0.7359(3) 0.2404(2) 0.60431(16) 0.0276(10) Uani 1 1 d . U . . .
H19A H 0.778774 0.267003 0.601898 0.033 Uiso 1 1 calc R U . . .
C20A C 0.7217(3) 0.2234(2) 0.65093(16) 0.0312(10) Uani 1 1 d . U . . .
H20A H 0.754835 0.238452 0.680198 0.037 Uiso 1 1 calc R U . . .
C21A C 0.6590(3) 0.1845(2) 0.65481(16) 0.0278(10) Uani 1 1 d . U . . .
H21A H 0.648642 0.173934 0.686661 0.033 Uiso 1 1 calc R U . . .
C22A C 0.6112(2) 0.16107(19) 0.61175(15) 0.0221(9) Uani 1 1 d . U . . .
C23A C 0.6951(2) 0.23579(19) 0.51077(14) 0.0211(9) Uani 1 1 d . U . . .
H23A H 0.737229 0.261120 0.504972 0.025 Uiso 1 1 calc R U . . .
C24A C 0.6473(2) 0.22967(19) 0.42141(15) 0.0248(9) Uani 1 1 d . U . . .
C25A C 0.7081(3) 0.2782(2) 0.41529(17) 0.0377(11) Uani 1 1 d . U . . .
H25A H 0.696771 0.317909 0.430767 0.057 Uiso 1 1 calc R U . . .
H25B H 0.707305 0.285148 0.379773 0.057 Uiso 1 1 calc R U . . .
H25C H 0.759706 0.263070 0.431374 0.057 Uiso 1 1 calc R U . . .
C26A C 0.6665(3) 0.1668(2) 0.39866(17) 0.0391(12) Uani 1 1 d . U . . .
H26A H 0.718369 0.152689 0.415121 0.059 Uiso 1 1 calc R U . . .
H26B H 0.665584 0.172398 0.362992 0.059 Uiso 1 1 calc R U . . .
H26C H 0.627763 0.135095 0.403353 0.059 Uiso 1 1 calc R U . . .
C27A C 0.5670(3) 0.2525(3) 0.39638(18) 0.0427(12) Uani 1 1 d . U . . .
H27A H 0.527923 0.220941 0.400630 0.064 Uiso 1 1 calc R U . . .
H27B H 0.565997 0.259054 0.360796 0.064 Uiso 1 1 calc R U . . .
H27C H 0.555302 0.292309 0.411569 0.064 Uiso 1 1 calc R U . . .
C28A C 0.5440(2) 0.12089(19) 0.61150(15) 0.0224(9) Uani 1 1 d . U . . .
H28A H 0.531228 0.106928 0.641953 0.027 Uiso 1 1 calc R U . . .
C29A C 0.4281(2) 0.06835(19) 0.56845(15) 0.0236(9) Uani 1 1 d . U . . .
C30A C 0.4439(3) 0.00776(19) 0.59852(17) 0.0297(10) Uani 1 1 d . U . . .
H30A H 0.481359 -0.018043 0.584968 0.045 Uiso 1 1 calc R U . . .
H30B H 0.395110 -0.015694 0.596582 0.045 Uiso 1 1 calc R U . . .
H30C H 0.465222 0.018044 0.633364 0.045 Uiso 1 1 calc R U . . .
C31A C 0.3710(3) 0.1106(2) 0.58931(18) 0.0331(11) Uani 1 1 d . U . . .
H31A H 0.391830 0.119749 0.624437 0.050 Uiso 1 1 calc R U . . .
H31B H 0.320770 0.089106 0.586374 0.050 Uiso 1 1 calc R U . . .
H31C H 0.363831 0.150152 0.570474 0.050 Uiso 1 1 calc R U . . .
C32A C 0.3945(3) 0.0526(2) 0.51429(17) 0.0332(10) Uani 1 1 d . U . . .
H32A H 0.382790 0.091717 0.495298 0.050 Uiso 1 1 calc R U . . .
H32B H 0.346623 0.028070 0.512500 0.050 Uiso 1 1 calc R U . . .
H32C H 0.432524 0.027996 0.500241 0.050 Uiso 1 1 calc R U . . .
C33A C 0.5979(2) 0.4096(2) 0.74399(15) 0.0248(9) Uani 1 1 d . U . . .
C34A C 0.5615(3) 0.4576(2) 0.73667(16) 0.0286(10) Uani 1 1 d . U . . .
C35A C 0.5153(2) 0.5141(2) 0.72960(15) 0.0255(9) Uani 1 1 d . U . . .
C36A C 0.5360(3) 0.5670(2) 0.76024(17) 0.0316(10) Uani 1 1 d . U . . .
H36A H 0.581520 0.565960 0.785463 0.038 Uiso 1 1 calc R U . . .
C37A C 0.4899(3) 0.6204(2) 0.75359(19) 0.0407(12) Uani 1 1 d . U . . .
H37A H 0.504534 0.655907 0.774379 0.049 Uiso 1 1 calc R U . . .
C38A C 0.4234(3) 0.6232(3) 0.7175(2) 0.0456(13) Uani 1 1 d . U . . .
H38A H 0.392239 0.660205 0.713344 0.055 Uiso 1 1 calc R U . . .
C39A C 0.4028(3) 0.5719(3) 0.6876(2) 0.0501(14) Uani 1 1 d . U . . .
H39A H 0.356931 0.573485 0.662615 0.060 Uiso 1 1 calc R U . . .
C40A C 0.4476(3) 0.5176(2) 0.69310(18) 0.0392(12) Uani 1 1 d . U . . .
H40A H 0.432305 0.482479 0.671942 0.047 Uiso 1 1 calc R U . . .
C41A C 0.7212(2) 0.2515(2) 0.77567(15) 0.0250(9) Uani 1 1 d . U . . .
C42A C 0.7589(3) 0.2046(2) 0.78532(16) 0.0279(10) Uani 1 1 d . U . . .
C43A C 0.8016(3) 0.1465(2) 0.79569(16) 0.0287(10) Uani 1 1 d . U . . .
C44A C 0.8607(3) 0.1402(2) 0.83718(18) 0.0382(11) Uani 1 1 d . U . . .
H44A H 0.873343 0.174973 0.859107 0.046 Uiso 1 1 calc R U . . .
C45A C 0.9014(3) 0.0846(3) 0.8472(2) 0.0502(14) Uani 1 1 d . U . . .
H45A H 0.941891 0.081314 0.875686 0.060 Uiso 1 1 calc R U . . .
C46A C 0.8833(3) 0.0338(3) 0.8159(2) 0.0501(14) Uani 1 1 d . U . . .
H46A H 0.910813 -0.004683 0.823146 0.060 Uiso 1 1 calc R U . . .
C47A C 0.8255(3) 0.0385(2) 0.7742(2) 0.0462(13) Uani 1 1 d . U . . .
H47A H 0.813328 0.003415 0.752634 0.055 Uiso 1 1 calc R U . . .
C48A C 0.7854(3) 0.0943(2) 0.76389(19) 0.0397(12) Uani 1 1 d . U . . .
H48A H 0.746117 0.097483 0.734788 0.048 Uiso 1 1 calc R U . . .
Au1B Au 0.11184(2) 0.39926(2) 0.80315(2) 0.02073(4) Uani 1 1 d . U . . .
Au2B Au 0.03228(2) 0.72890(2) 0.93370(2) 0.02890(4) Uani 1 1 d . U . . .
Sb1B Sb 0.20123(2) 0.30890(2) 0.78264(2) 0.02150(6) Uani 1 1 d . U . . .
Sb2B Sb 0.00908(2) 0.48166(2) 0.81865(2) 0.02210(6) Uani 1 1 d . U . . .
N1B N 0.30569(19) 0.37956(15) 0.78066(12) 0.0219(7) Uani 1 1 d . U . . .
N2B N 0.0870(2) 0.25894(16) 0.73648(13) 0.0249(8) Uani 1 1 d . U . . .
N3B N 0.0836(2) 0.49781(16) 0.90031(12) 0.0234(8) Uani 1 1 d . U . . .
N4B N -0.09089(19) 0.42038(16) 0.76687(12) 0.0228(7) Uani 1 1 d . U . . .
C1B C 0.1910(2) 0.33824(18) 0.70894(14) 0.0194(8) Uani 1 1 d . U . . .
C2B C 0.2459(2) 0.37910(18) 0.69564(15) 0.0216(9) Uani 1 1 d . U . . .
C3B C 0.2393(2) 0.39844(19) 0.64668(15) 0.0255(9) Uani 1 1 d . U . . .
H3B H 0.277669 0.425405 0.637620 0.031 Uiso 1 1 calc R U . . .
C4B C 0.1770(3) 0.3786(2) 0.61081(16) 0.0288(10) Uani 1 1 d . U . . .
H4B H 0.172108 0.392964 0.577456 0.035 Uiso 1 1 calc R U . . .
C5B C 0.1215(3) 0.3377(2) 0.62356(16) 0.0289(10) Uani 1 1 d . U . . .
H5B H 0.078765 0.324333 0.598909 0.035 Uiso 1 1 calc R U . . .
C6B C 0.1287(2) 0.31648(19) 0.67257(15) 0.0241(9) Uani 1 1 d . U . . .
C7B C 0.3072(2) 0.39917(19) 0.73621(15) 0.0243(9) Uani 1 1 d . U . . .
H7B H 0.347558 0.426247 0.730123 0.029 Uiso 1 1 calc R U . . .
C8B C 0.3660(2) 0.4016(2) 0.82370(15) 0.0252(9) Uani 1 1 d . U . . .
C9B C 0.3486(3) 0.3708(2) 0.87090(16) 0.0352(11) Uani 1 1 d . U . . .
H9B1 H 0.295796 0.381937 0.874907 0.053 Uiso 1 1 calc R U . . .
H9B2 H 0.386182 0.385643 0.899824 0.053 Uiso 1 1 calc R U . . .
H9B3 H 0.352739 0.324912 0.868207 0.053 Uiso 1 1 calc R U . . .
C10B C 0.3601(3) 0.4732(2) 0.82710(18) 0.0374(11) Uani 1 1 d . U . . .
H10D H 0.377612 0.492534 0.798598 0.056 Uiso 1 1 calc R U . . .
H10E H 0.393064 0.487868 0.858055 0.056 Uiso 1 1 calc R U . . .
H10F H 0.305929 0.485170 0.826844 0.056 Uiso 1 1 calc R U . . .
C11B C 0.4466(3) 0.3807(2) 0.81589(18) 0.0370(11) Uani 1 1 d . U . . .
H11D H 0.447403 0.334798 0.812418 0.055 Uiso 1 1 calc R U . . .
H11E H 0.485953 0.393565 0.844590 0.055 Uiso 1 1 calc R U . . .
H11F H 0.457899 0.400393 0.785646 0.055 Uiso 1 1 calc R U . . .
C12B C 0.0760(2) 0.27336(19) 0.69040(16) 0.0258(9) Uani 1 1 d . U . . .
H12B H 0.033284 0.255838 0.667827 0.031 Uiso 1 1 calc R U . . .
C13B C 0.0356(3) 0.2150(2) 0.75799(18) 0.0331(11) Uani 1 1 d . U . . .
C14B C 0.0051(4) 0.2516(3) 0.7983(2) 0.0564(15) Uani 1 1 d . U . . .
H14D H 0.049111 0.267523 0.822774 0.085 Uiso 1 1 calc R U . . .
H14E H -0.026714 0.223740 0.814826 0.085 Uiso 1 1 calc R U . . .
H14F H -0.026664 0.287041 0.783080 0.085 Uiso 1 1 calc R U . . .
C15B C 0.0880(4) 0.1626(3) 0.7838(3) 0.0735(19) Uani 1 1 d . U . . .
H15D H 0.109953 0.138919 0.758980 0.110 Uiso 1 1 calc R U . . .
H15E H 0.057457 0.134237 0.800813 0.110 Uiso 1 1 calc R U . . .
H15F H 0.130377 0.181126 0.808202 0.110 Uiso 1 1 calc R U . . .
C16B C -0.0293(4) 0.1883(3) 0.7204(2) 0.074(2) Uani 1 1 d . U . . .
H16D H -0.066141 0.221853 0.707578 0.112 Uiso 1 1 calc R U . . .
H16E H -0.056242 0.155695 0.736104 0.112 Uiso 1 1 calc R U . . .
H16F H -0.008297 0.169754 0.692954 0.112 Uiso 1 1 calc R U . . .
C17B C -0.0363(2) 0.41963(19) 0.86543(15) 0.0233(9) Uani 1 1 d . U . . .
C18B C -0.0047(2) 0.4204(2) 0.91677(16) 0.0263(9) Uani 1 1 d . U . . .
C19B C -0.0330(3) 0.3782(2) 0.94772(17) 0.0349(11) Uani 1 1 d . U . . .
H19B H -0.011708 0.377865 0.982362 0.042 Uiso 1 1 calc R U . . .
C20B C -0.0920(3) 0.3365(2) 0.92861(17) 0.0359(11) Uani 1 1 d . U . . .
H20B H -0.110746 0.307535 0.950014 0.043 Uiso 1 1 calc R U . . .
C21B C -0.1239(3) 0.3372(2) 0.87760(17) 0.0315(10) Uani 1 1 d . U . . .
H21B H -0.164896 0.309015 0.864535 0.038 Uiso 1 1 calc R U . . .
C22B C -0.0959(2) 0.3791(2) 0.84592(15) 0.0251(9) Uani 1 1 d . U . . .
C23B C 0.0585(3) 0.4641(2) 0.93268(16) 0.0293(10) Uani 1 1 d . U . . .
H23B H 0.081220 0.467840 0.966973 0.035 Uiso 1 1 calc R U . . .
C24B C 0.1534(2) 0.5397(2) 0.91431(16) 0.0274(10) Uani 1 1 d . U . . .
C25B C 0.1533(3) 0.5755(3) 0.96215(19) 0.0491(14) Uani 1 1 d . U . . .
H25D H 0.104428 0.598873 0.959459 0.074 Uiso 1 1 calc R U . . .
H25E H 0.197208 0.604994 0.967984 0.074 Uiso 1 1 calc R U . . .
H25F H 0.158379 0.545752 0.989989 0.074 Uiso 1 1 calc R U . . .
C26B C 0.1519(3) 0.5862(3) 0.87252(19) 0.0487(14) Uani 1 1 d . U . . .
H26D H 0.153502 0.563502 0.841542 0.073 Uiso 1 1 calc R U . . .
H26E H 0.197167 0.614154 0.880387 0.073 Uiso 1 1 calc R U . . .
H26F H 0.104051 0.611277 0.868460 0.073 Uiso 1 1 calc R U . . .
C27B C 0.2239(3) 0.4977(3) 0.9191(3) 0.0598(16) Uani 1 1 d . U . . .
H27D H 0.225748 0.469466 0.947627 0.090 Uiso 1 1 calc R U . . .
H27E H 0.271069 0.523616 0.924034 0.090 Uiso 1 1 calc R U . . .
H27F H 0.220683 0.472651 0.888645 0.090 Uiso 1 1 calc R U . . .
C28B C -0.1248(2) 0.3828(2) 0.79269(15) 0.0248(9) Uani 1 1 d . U . . .
H28B H -0.167889 0.357952 0.777285 0.030 Uiso 1 1 calc R U . . .
C29B C -0.1158(3) 0.4259(2) 0.71163(16) 0.0289(10) Uani 1 1 d . U . . .
C30B C -0.1110(4) 0.4968(3) 0.6988(2) 0.0438(19) Uani 0.767(9) 1 d . U P A 1
H30D H -0.147057 0.520768 0.715050 0.066 Uiso 0.767(9) 1 calc R U P A 1
H30E H -0.125042 0.502514 0.662666 0.066 Uiso 0.767(9) 1 calc R U P A 1
H30F H -0.057749 0.511991 0.710630 0.066 Uiso 0.767(9) 1 calc R U P A 1
C31B C -0.0564(4) 0.3916(4) 0.6878(2) 0.048(2) Uani 0.767(9) 1 d . U P A 1
H31D H -0.004248 0.407869 0.701360 0.071 Uiso 0.767(9) 1 calc R U P A 1
H31E H -0.068234 0.398153 0.651735 0.071 Uiso 0.767(9) 1 calc R U P A 1
H31F H -0.058244 0.346445 0.695047 0.071 Uiso 0.767(9) 1 calc R U P A 1
C32B C -0.1975(4) 0.4041(4) 0.6917(2) 0.046(2) Uani 0.767(9) 1 d . U P A 1
H32D H -0.202313 0.359448 0.699672 0.069 Uiso 0.767(9) 1 calc R U P A 1
H32E H -0.209505 0.409860 0.655543 0.069 Uiso 0.767(9) 1 calc R U P A 1
H32F H -0.234097 0.428804 0.707042 0.069 Uiso 0.767(9) 1 calc R U P A 1
C30C C -0.1755(18) 0.4741(14) 0.7037(11) 0.073(9) Uani 0.233(9) 1 d . U P A 2
H30G H -0.220234 0.460132 0.717678 0.110 Uiso 0.233(9) 1 calc R U P A 2
H30H H -0.192123 0.481587 0.667853 0.110 Uiso 0.233(9) 1 calc R U P A 2
H30I H -0.154643 0.513178 0.720023 0.110 Uiso 0.233(9) 1 calc R U P A 2
C31C C -0.0472(14) 0.4342(14) 0.6903(9) 0.048(7) Uani 0.233(9) 1 d . U P A 2
H31G H -0.061140 0.430481 0.653994 0.073 Uiso 0.233(9) 1 calc R U P A 2
H31H H -0.008758 0.401829 0.703324 0.073 Uiso 0.233(9) 1 calc R U P A 2
H31I H -0.024926 0.475995 0.699103 0.073 Uiso 0.233(9) 1 calc R U P A 2
C32C C -0.1574(14) 0.3623(11) 0.6903(8) 0.043(6) Uani 0.233(9) 1 d . U P A 2
H32G H -0.204957 0.356356 0.703806 0.065 Uiso 0.233(9) 1 calc R U P A 2
H32H H -0.122083 0.326747 0.700170 0.065 Uiso 0.233(9) 1 calc R U P A 2
H32I H -0.170704 0.364609 0.653931 0.065 Uiso 0.233(9) 1 calc R U P A 2
C33B C 0.1016(3) 0.8008(2) 0.95683(17) 0.0324(10) Uani 1 1 d . U . . .
C34B C 0.1399(3) 0.8466(2) 0.97177(17) 0.0331(11) Uani 1 1 d . U . . .
C35B C 0.1839(3) 0.9004(2) 0.99340(17) 0.0305(10) Uani 1 1 d . U . . .
C36B C 0.1888(3) 0.9135(2) 1.04372(18) 0.0383(11) Uani 1 1 d . U . . .
H36B H 0.162377 0.887088 1.063099 0.046 Uiso 1 1 calc R U . . .
C37B C 0.2310(3) 0.9638(2) 1.0660(2) 0.0438(13) Uani 1 1 d . U . . .
H37B H 0.234045 0.971468 1.100548 0.053 Uiso 1 1 calc R U . . .
C38B C 0.2690(3) 1.0031(2) 1.03853(19) 0.0425(12) Uani 1 1 d . U . . .
H38B H 0.298781 1.037521 1.054118 0.051 Uiso 1 1 calc R U . . .
C39B C 0.2636(3) 0.9924(3) 0.9881(2) 0.0482(13) Uani 1 1 d . U . . .
H39B H 0.289032 1.019791 0.968897 0.058 Uiso 1 1 calc R U . . .
C40B C 0.2210(3) 0.9415(2) 0.96574(19) 0.0425(12) Uani 1 1 d . U . . .
H40B H 0.217051 0.934637 0.931034 0.051 Uiso 1 1 calc R U . . .
C41B C -0.0440(3) 0.6605(2) 0.91037(17) 0.0316(10) Uani 1 1 d . U . . .
C42B C -0.0923(3) 0.6213(2) 0.89509(17) 0.0321(10) Uani 1 1 d . U . . .
C43B C -0.1500(2) 0.5734(2) 0.87866(16) 0.0273(10) Uani 1 1 d . U . . .
C44B C -0.1907(3) 0.5704(2) 0.82972(18) 0.0370(11) Uani 1 1 d . U . . .
H44B H -0.180926 0.601108 0.806392 0.044 Uiso 1 1 calc R U . . .
C45B C -0.2449(3) 0.5240(2) 0.81445(18) 0.0382(11) Uani 1 1 d . U . . .
H45B H -0.271962 0.522840 0.780887 0.046 Uiso 1 1 calc R U . . .
C46B C -0.2600(3) 0.4790(2) 0.84777(17) 0.0348(11) Uani 1 1 d . U . . .
H46B H -0.296976 0.446679 0.837207 0.042 Uiso 1 1 calc R U . . .
C47B C -0.2209(3) 0.4814(2) 0.89671(18) 0.0376(11) Uani 1 1 d . U . . .
H47B H -0.231500 0.450988 0.920002 0.045 Uiso 1 1 calc R U . . .
C48B C -0.1662(3) 0.5281(2) 0.91173(18) 0.0339(11) Uani 1 1 d . U . . .
H48B H -0.139297 0.529123 0.945329 0.041 Uiso 1 1 calc R U . . .
O1S O 0.6513(3) 0.5976(2) 0.59470(17) 0.0714(12) Uani 1 1 d . U . . .
C1S C 0.7040(5) 0.5808(4) 0.6376(3) 0.099(3) Uani 1 1 d . U . . .
H1S1 H 0.757349 0.593360 0.634346 0.119 Uiso 1 1 calc R U . . .
H1S2 H 0.703260 0.534638 0.642331 0.119 Uiso 1 1 calc R U . . .
C2S C 0.6819(4) 0.6130(4) 0.6808(3) 0.083(2) Uani 1 1 d . U . . .
H2S1 H 0.727965 0.632732 0.701959 0.100 Uiso 1 1 calc R U . . .
H2S2 H 0.658290 0.582967 0.701322 0.100 Uiso 1 1 calc R U . . .
C3S C 0.6235(4) 0.6625(3) 0.6584(2) 0.0643(17) Uani 1 1 d . U . . .
H3S1 H 0.581488 0.667080 0.677767 0.077 Uiso 1 1 calc R U . . .
H3S2 H 0.648893 0.703843 0.656332 0.077 Uiso 1 1 calc R U . . .
C4S C 0.5934(3) 0.6363(3) 0.6081(2) 0.0525(14) Uani 1 1 d . U . . .
H4S1 H 0.545613 0.611542 0.608494 0.063 Uiso 1 1 calc R U . . .
H4S2 H 0.580449 0.670967 0.583741 0.063 Uiso 1 1 calc R U . . .

loop_
_atom_site_aniso_label
_atom_site_aniso_U_11
_atom_site_aniso_U_22
_atom_site_aniso_U_33
_atom_site_aniso_U_23
_atom_site_aniso_U_13
_atom_site_aniso_U_12
Au1A 0.02151(8) 0.01902(8) 0.02193(8) -0.00052(6) 0.00611(6) 0.00119(6)
Sb1A 0.02591(15) 0.02085(14) 0.02370(14) 0.00058(11) 0.00639(12) 0.00488(11)
Sb2A 0.02205(14) 0.01949(13) 0.01912(13) -0.00312(10) 0.00449(11) 0.00092(11)
Au2A 0.02893(9) 0.02512(9) 0.02257(8) -0.00372(7) 0.00705(7) -0.00354(7)
N1A 0.0266(17) 0.0276(17) 0.0330(18) -0.0031(14) 0.0064(14) 0.0013(14)
N2A 0.0256(16) 0.0230(16) 0.0259(16) -0.0021(13) 0.0059(14) -0.0005(13)
N3A 0.0195(15) 0.0216(15) 0.0214(16) 0.0005(13) 0.0056(13) 0.0011(13)
N4A 0.0234(16) 0.0190(15) 0.0244(16) 0.0007(13) 0.0058(13) 0.0013(13)
C1A 0.0270(19) 0.0210(18) 0.0247(18) -0.0015(15) 0.0063(16) 0.0040(15)
C2A 0.031(2) 0.0211(18) 0.0297(19) -0.0018(15) 0.0100(16) 0.0048(15)
C3A 0.034(2) 0.0278(19) 0.035(2) 0.0016(16) 0.0170(17) 0.0024(16)
C4A 0.043(2) 0.035(2) 0.033(2) 0.0038(17) 0.0157(18) 0.0042(18)
C5A 0.035(2) 0.032(2) 0.0287(19) 0.0012(16) 0.0087(17) 0.0046(17)
C6A 0.0288(19) 0.0216(18) 0.0239(18) -0.0008(15) 0.0075(16) 0.0058(15)
C7A 0.0276(19) 0.0269(19) 0.037(2) -0.0042(16) 0.0135(17) 0.0005(16)
C8A 0.032(2) 0.041(2) 0.035(2) -0.0051(18) 0.0056(17) -0.0015(17)
C9A 0.062(3) 0.096(4) 0.045(3) -0.006(3) 0.007(3) -0.023(3)
C10A 0.093(4) 0.068(4) 0.082(4) -0.015(3) -0.015(3) -0.019(3)
C11A 0.055(3) 0.109(5) 0.075(4) -0.009(4) 0.004(3) 0.024(3)
C12A 0.0291(19) 0.0237(18) 0.0255(19) -0.0047(15) 0.0046(16) 0.0026(15)
C13A 0.0278(19) 0.0272(19) 0.0307(19) -0.0019(16) 0.0051(16) -0.0041(16)
C14A 0.066(3) 0.037(3) 0.081(4) 0.003(3) 0.032(3) -0.006(3)
C15A 0.048(3) 0.088(4) 0.051(3) 0.015(3) 0.009(3) -0.023(3)
C16A 0.054(3) 0.053(3) 0.045(3) -0.008(2) 0.022(2) -0.023(2)
C17A 0.0223(18) 0.0199(17) 0.0197(17) -0.0019(14) 0.0048(15) 0.0039(14)
C18A 0.0221(18) 0.0236(18) 0.0220(18) -0.0026(15) 0.0049(15) -0.0021(15)
C19A 0.0274(19) 0.0274(19) 0.0272(19) -0.0016(16) 0.0030(16) -0.0042(16)
C20A 0.034(2) 0.032(2) 0.0251(19) -0.0026(16) 0.0008(16) -0.0023(17)
C21A 0.032(2) 0.0295(19) 0.0223(18) 0.0005(15) 0.0068(16) -0.0006(16)
C22A 0.0216(18) 0.0227(18) 0.0222(18) -0.0005(15) 0.0043(15) 0.0001(15)
C23A 0.0188(17) 0.0225(18) 0.0229(18) 0.0017(15) 0.0062(15) -0.0002(14)
C24A 0.0270(19) 0.0266(18) 0.0220(18) 0.0016(15) 0.0079(15) -0.0020(15)
C25A 0.044(3) 0.043(3) 0.028(2) 0.004(2) 0.012(2) -0.009(2)
C26A 0.056(3) 0.039(3) 0.026(2) -0.004(2) 0.020(2) 0.000(2)
C27A 0.042(3) 0.054(3) 0.031(2) 0.014(2) 0.003(2) 0.002(2)
C28A 0.0270(19) 0.0231(18) 0.0185(17) 0.0023(14) 0.0078(15) 0.0026(15)
C29A 0.0222(18) 0.0216(18) 0.0278(19) 0.0026(15) 0.0066(15) -0.0007(15)
C30A 0.032(2) 0.021(2) 0.037(2) 0.0029(18) 0.0092(19) 0.0003(18)
C31A 0.033(2) 0.026(2) 0.044(3) 0.0042(19) 0.017(2) 0.0038(18)
C32A 0.029(2) 0.032(2) 0.037(2) 0.0016(19) 0.0032(19) -0.0060(19)
C33A 0.0249(19) 0.0307(19) 0.0193(17) -0.0032(15) 0.0055(15) -0.0029(16)
C34A 0.031(2) 0.032(2) 0.0245(19) -0.0029(16) 0.0095(16) -0.0029(17)
C35A 0.0224(18) 0.0311(19) 0.0248(18) 0.0016(16) 0.0091(15) 0.0000(15)
C36A 0.033(2) 0.032(2) 0.031(2) -0.0003(16) 0.0100(17) 0.0006(17)
C37A 0.046(2) 0.038(2) 0.043(2) -0.0011(18) 0.0182(19) -0.0004(18)
C38A 0.044(2) 0.044(2) 0.052(2) 0.011(2) 0.017(2) 0.0092(19)
C39A 0.042(2) 0.057(2) 0.051(2) 0.006(2) 0.007(2) 0.003(2)
C40A 0.037(2) 0.044(2) 0.037(2) -0.0007(18) 0.0077(18) -0.0038(18)
C41A 0.0282(19) 0.0262(19) 0.0216(18) -0.0036(15) 0.0073(15) -0.0055(16)
C42A 0.031(2) 0.0294(19) 0.0247(18) -0.0015(16) 0.0103(16) -0.0052(16)
C43A 0.0283(19) 0.0300(19) 0.0302(19) 0.0021(16) 0.0117(16) -0.0032(16)
C44A 0.042(2) 0.039(2) 0.036(2) 0.0050(18) 0.0106(18) -0.0024(18)
C45A 0.048(2) 0.055(2) 0.048(2) 0.012(2) 0.012(2) 0.002(2)
C46A 0.051(2) 0.047(2) 0.057(2) 0.009(2) 0.022(2) 0.010(2)
C47A 0.050(2) 0.041(2) 0.051(2) -0.0015(19) 0.018(2) 0.0039(19)
C48A 0.041(2) 0.038(2) 0.040(2) -0.0011(18) 0.0096(18) 0.0030(18)
Au1B 0.02004(8) 0.02131(8) 0.02158(8) -0.00344(6) 0.00589(6) -0.00134(6)
Au2B 0.02948(10) 0.02735(9) 0.02860(9) 0.00143(7) 0.00225(7) 0.00205(7)
Sb1B 0.02404(15) 0.02009(14) 0.02181(14) 0.00021(11) 0.00805(11) 0.00038(11)
Sb2B 0.02383(15) 0.02160(14) 0.02104(14) 0.00102(11) 0.00470(11) 0.00326(11)
N1B 0.0209(16) 0.0225(16) 0.0229(16) -0.0007(13) 0.0055(13) -0.0009(13)
N2B 0.0262(17) 0.0217(16) 0.0289(17) -0.0062(13) 0.0108(14) -0.0048(13)
N3B 0.0257(16) 0.0232(16) 0.0204(16) -0.0014(13) 0.0025(13) 0.0045(13)
N4B 0.0215(16) 0.0256(16) 0.0207(16) -0.0014(13) 0.0024(13) 0.0013(13)
C1B 0.0195(17) 0.0193(17) 0.0205(17) -0.0016(14) 0.0065(14) 0.0013(14)
C2B 0.0228(18) 0.0203(17) 0.0219(18) -0.0007(14) 0.0044(15) 0.0001(14)
C3B 0.0263(19) 0.0234(18) 0.0275(19) 0.0013(15) 0.0071(16) -0.0025(15)
C4B 0.033(2) 0.0289(19) 0.0249(19) 0.0023(16) 0.0059(16) -0.0006(16)
C5B 0.030(2) 0.0296(19) 0.0265(19) -0.0055(16) 0.0036(16) 0.0005(16)
C6B 0.0244(18) 0.0235(18) 0.0255(18) -0.0058(15) 0.0077(15) -0.0001(15)
C7B 0.0240(18) 0.0214(18) 0.0288(19) 0.0027(15) 0.0085(16) -0.0035(15)
C8B 0.0214(18) 0.0283(19) 0.0248(18) -0.0036(15) 0.0013(15) -0.0018(15)
C9B 0.035(2) 0.044(3) 0.027(2) -0.002(2) 0.0042(19) 0.002(2)
C10B 0.038(3) 0.032(2) 0.037(3) -0.006(2) -0.005(2) -0.004(2)
C11B 0.027(2) 0.047(3) 0.037(3) -0.004(2) 0.007(2) 0.002(2)
C12B 0.0234(18) 0.0261(18) 0.0285(19) -0.0093(16) 0.0063(16) -0.0031(15)
C13B 0.035(2) 0.030(2) 0.039(2) -0.0034(17) 0.0174(17) -0.0086(17)
C14B 0.066(3) 0.054(3) 0.060(3) -0.011(3) 0.036(3) -0.022(3)
C15B 0.076(4) 0.050(3) 0.103(4) 0.023(3) 0.039(3) -0.002(3)
C16B 0.073(4) 0.084(4) 0.069(4) -0.009(3) 0.020(3) -0.048(3)
C17B 0.0219(18) 0.0261(18) 0.0226(18) -0.0007(15) 0.0062(15) 0.0042(15)
C18B 0.0216(18) 0.0317(19) 0.0262(19) 0.0006(16) 0.0059(15) 0.0044(16)
C19B 0.030(2) 0.046(2) 0.030(2) 0.0040(17) 0.0074(17) 0.0031(18)
C20B 0.035(2) 0.045(2) 0.031(2) 0.0111(17) 0.0132(17) -0.0008(18)
C21B 0.0250(19) 0.038(2) 0.034(2) 0.0029(17) 0.0105(16) 0.0006(16)
C22B 0.0214(18) 0.0285(19) 0.0263(19) 0.0007(15) 0.0070(15) 0.0041(15)
C23B 0.0272(19) 0.036(2) 0.0242(19) -0.0012(16) 0.0038(16) 0.0072(16)
C24B 0.0277(19) 0.0259(19) 0.0264(19) -0.0050(16) -0.0006(16) -0.0006(16)
C25B 0.070(3) 0.041(3) 0.035(3) -0.009(2) 0.007(2) -0.010(2)
C26B 0.055(3) 0.051(3) 0.038(3) 0.001(2) 0.004(2) -0.022(2)
C27B 0.036(3) 0.050(3) 0.089(4) -0.017(3) 0.000(3) 0.001(2)
C28B 0.0190(18) 0.0279(19) 0.0275(19) -0.0025(16) 0.0047(15) -0.0012(15)
C29B 0.0276(19) 0.034(2) 0.0258(19) 0.0007(16) 0.0055(16) -0.0005(16)
C30B 0.053(4) 0.038(3) 0.036(3) 0.011(3) -0.002(3) -0.002(3)
C31B 0.056(4) 0.058(4) 0.031(3) 0.002(3) 0.012(3) 0.015(3)
C32B 0.038(3) 0.062(4) 0.035(3) 0.004(3) 0.001(3) -0.020(3)
C30C 0.075(11) 0.073(11) 0.070(10) -0.001(6) 0.009(6) 0.006(6)
C31C 0.047(8) 0.053(8) 0.044(8) 0.002(6) 0.006(5) 0.000(6)
C32C 0.050(8) 0.043(8) 0.035(8) 0.000(5) 0.002(5) -0.005(5)
C33B 0.030(2) 0.034(2) 0.034(2) -0.0022(17) 0.0069(17) 0.0050(17)
C34B 0.033(2) 0.033(2) 0.034(2) -0.0032(17) 0.0077(17) 0.0062(17)
C35B 0.030(2) 0.0295(19) 0.032(2) -0.0023(16) 0.0072(17) 0.0047(16)
C36B 0.045(2) 0.032(2) 0.038(2) 0.0017(17) 0.0087(18) 0.0033(18)
C37B 0.051(2) 0.040(2) 0.041(2) -0.0046(19) 0.0096(19) 0.0004(19)
C38B 0.043(2) 0.038(2) 0.048(2) -0.0061(19) 0.0122(19) -0.0046(18)
C39B 0.047(2) 0.050(2) 0.052(2) 0.000(2) 0.019(2) -0.010(2)
C40B 0.044(2) 0.046(2) 0.040(2) -0.0056(19) 0.0151(19) -0.0017(19)
C41B 0.032(2) 0.031(2) 0.032(2) 0.0016(17) 0.0064(17) 0.0020(17)
C42B 0.032(2) 0.033(2) 0.032(2) 0.0011(17) 0.0083(17) 0.0030(17)
C43B 0.0268(19) 0.0271(19) 0.0285(19) -0.0050(16) 0.0066(16) 0.0058(16)
C44B 0.036(2) 0.041(2) 0.034(2) 0.0038(18) 0.0084(18) 0.0004(18)
C45B 0.038(2) 0.042(2) 0.034(2) -0.0072(18) 0.0035(18) 0.0038(18)
C46B 0.032(2) 0.032(2) 0.039(2) -0.0064(17) 0.0038(17) 0.0026(17)
C47B 0.041(2) 0.032(2) 0.038(2) -0.0015(17) 0.0039(18) -0.0010(18)
C48B 0.037(2) 0.031(2) 0.032(2) 0.0009(17) 0.0030(17) 0.0004(17)
O1S 0.071(2) 0.075(2) 0.067(2) -0.0090(19) 0.0093(19) 0.0169(19)
C1S 0.100(4) 0.092(3) 0.100(4) -0.001(3) 0.004(3) 0.010(3)
C2S 0.078(3) 0.099(3) 0.074(3) 0.014(3) 0.015(2) -0.001(3)
C3S 0.068(3) 0.070(3) 0.055(3) -0.004(2) 0.014(2) -0.001(2)
C4S 0.052(2) 0.053(2) 0.051(2) -0.004(2) 0.007(2) 0.007(2)

loop_
_atom_type_symbol
_atom_type_description
_atom_type_scat_dispersion_real
_atom_type_scat_dispersion_imag
_atom_type_scat_source
C C 0.0033 0.0016 'International Tables Vol C Tables 4.2.6.8 and 6.1.1.4'
H H 0.0000 0.0000 'International Tables Vol C Tables 4.2.6.8 and 6.1.1.4'
Au Au -2.0133 8.8022 'International Tables Vol C Tables 4.2.6.8 and 6.1.1.4'
N N 0.0061 0.0033 'International Tables Vol C Tables 4.2.6.8 and 6.1.1.4'
O O 0.0106 0.0060 'International Tables Vol C Tables 4.2.6.8 and 6.1.1.4'
Sb Sb -0.5866 1.5461 'International Tables Vol C Tables 4.2.6.8 and 6.1.1.4'

loop_
_geom_angle_atom_site_label_1
_geom_angle_atom_site_label_2
_geom_angle_atom_site_label_3
_geom_angle
Sb1A Au1A Sb2A 168.470(11)
C1A Sb1A N1A 73.55(15)
C1A Sb1A N2A 72.87(14)
N1A Sb1A N2A 146.23(12)
C1A Sb1A Au1A 95.96(11)
N1A Sb1A Au1A 94.51(8)
N2A Sb1A Au1A 85.50(8)
C17A Sb2A N3A 73.49(13)
C17A Sb2A N4A 72.73(13)
N3A Sb2A N4A 146.02(11)
C17A Sb2A Au1A 92.16(10)
N3A Sb2A Au1A 95.82(8)
N4A Sb2A Au1A 81.99(8)
C33A Au2A C41A 178.70(17)
C7A N1A C8A 121.3(4)
C7A N1A Sb1A 112.3(3)
C8A N1A Sb1A 126.3(3)
C12A N2A C13A 121.2(4)
C12A N2A Sb1A 112.1(3)
C13A N2A Sb1A 126.6(3)
C23A N3A C24A 122.4(3)
C23A N3A Sb2A 112.8(3)
C24A N3A Sb2A 124.6(2)
C28A N4A C29A 120.7(3)
C28A N4A Sb2A 111.8(3)
C29A N4A Sb2A 127.2(2)
C6A C1A C2A 120.2(4)
C6A C1A Sb1A 120.4(3)
C2A C1A Sb1A 119.4(3)
C1A C2A C3A 119.4(4)
C1A C2A C7A 115.8(4)
C3A C2A C7A 124.7(4)
C4A C3A C2A 120.1(4)
C4A C3A H3A 119.9
C2A C3A H3A 119.9
C5A C4A C3A 120.5(4)
C5A C4A H4A 119.7
C3A C4A H4A 119.7
C4A C5A C6A 119.7(4)
C4A C5A H5A 120.1
C6A C5A H5A 120.1
C1A C6A C5A 120.1(4)
C1A C6A C12A 116.0(4)
C5A C6A C12A 123.8(4)
N1A C7A C2A 118.7(4)
N1A C7A H7A 120.7
C2A C7A H7A 120.7
C9A C8A N1A 108.0(4)
C9A C8A C11A 112.3(5)
N1A C8A C11A 109.8(4)
C9A C8A C10A 108.0(5)
N1A C8A C10A 108.8(4)
C11A C8A C10A 109.8(5)
C8A C9A H9A1 109.5
C8A C9A H9A2 109.5
H9A1 C9A H9A2 109.5
C8A C9A H9A3 109.5
H9A1 C9A H9A3 109.5
H9A2 C9A H9A3 109.5
C8A C10A H10A 109.5
C8A C10A H10B 109.5
H10A C10A H10B 109.5
C8A C10A H10C 109.5
H10A C10A H10C 109.5
H10B C10A H10C 109.5
C8A C11A H11A 109.5
C8A C11A H11B 109.5
H11A C11A H11B 109.5
C8A C11A H11C 109.5
H11A C11A H11C 109.5
H11B C11A H11C 109.5
N2A C12A C6A 118.5(4)
N2A C12A H12A 120.7
C6A C12A H12A 120.7
N2A C13A C15A 113.5(4)
N2A C13A C16A 107.7(4)
C15A C13A C16A 110.5(4)
N2A C13A C14A 106.5(4)
C15A C13A C14A 109.1(5)
C16A C13A C14A 109.4(4)
C13A C14A H14A 109.5
C13A C14A H14B 109.5
H14A C14A H14B 109.5
C13A C14A H14C 109.5
H14A C14A H14C 109.5
H14B C14A H14C 109.5
C13A C15A H15A 109.5
C13A C15A H15B 109.5
H15A C15A H15B 109.5
C13A C15A H15C 109.5
H15A C15A H15C 109.5
H15B C15A H15C 109.5
C13A C16A H16A 109.5
C13A C16A H16B 109.5
H16A C16A H16B 109.5
C13A C16A H16C 109.5
H16A C16A H16C 109.5
H16B C16A H16C 109.5
C22A C17A C18A 120.3(4)
C22A C17A Sb2A 120.3(3)
C18A C17A Sb2A 119.4(3)
C19A C18A C17A 119.6(4)
C19A C18A C23A 124.8(4)
C17A C18A C23A 115.6(4)
C18A C19A C20A 120.3(4)
C18A C19A H19A 119.9
C20A C19A H19A 119.9
C19A C20A C21A 120.2(4)
C19A C20A H20A 119.9
C21A C20A H20A 119.9
C20A C21A C22A 120.0(4)
C20A C21A H21A 120.0
C22A C21A H21A 120.0
C17A C22A C21A 119.6(4)
C17A C22A C28A 115.8(4)
C21A C22A C28A 124.5(4)
N3A C23A C18A 118.6(4)
N3A C23A H23A 120.7
C18A C23A H23A 120.7
N3A C24A C25A 113.8(3)
N3A C24A C27A 107.0(3)
C25A C24A C27A 110.0(4)
N3A C24A C26A 106.1(3)
C25A C24A C26A 109.5(4)
C27A C24A C26A 110.4(4)
C24A C25A H25A 109.5
C24A C25A H25B 109.5
H25A C25A H25B 109.5
C24A C25A H25C 109.5
H25A C25A H25C 109.5
H25B C25A H25C 109.5
C24A C26A H26A 109.5
C24A C26A H26B 109.5
H26A C26A H26B 109.5
C24A C26A H26C 109.5
H26A C26A H26C 109.5
H26B C26A H26C 109.5
C24A C27A H27A 109.5
C24A C27A H27B 109.5
H27A C27A H27B 109.5
C24A C27A H27C 109.5
H27A C27A H27C 109.5
H27B C27A H27C 109.5
N4A C28A C22A 119.4(4)
N4A C28A H28A 120.3
C22A C28A H28A 120.3
N4A C29A C32A 108.1(3)
N4A C29A C30A 110.5(3)
C32A C29A C30A 109.7(4)
N4A C29A C31A 108.1(3)
C32A C29A C31A 109.4(4)
C30A C29A C31A 111.0(3)
C29A C30A H30A 109.5
C29A C30A H30B 109.5
H30A C30A H30B 109.5
C29A C30A H30C 109.5
H30A C30A H30C 109.5
H30B C30A H30C 109.5
C29A C31A H31A 109.5
C29A C31A H31B 109.5
H31A C31A H31B 109.5
C29A C31A H31C 109.5
H31A C31A H31C 109.5
H31B C31A H31C 109.5
C29A C32A H32A 109.5
C29A C32A H32B 109.5
H32A C32A H32B 109.5
C29A C32A H32C 109.5
H32A C32A H32C 109.5
H32B C32A H32C 109.5
C34A C33A Au2A 177.7(4)
C33A C34A C35A 177.0(5)
C40A C35A C36A 118.1(4)
C40A C35A C34A 121.1(4)
C36A C35A C34A 120.7(4)
C37A C36A C35A 119.9(4)
C37A C36A H36A 120.1
C35A C36A H36A 120.1
C38A C37A C36A 121.4(5)
C38A C37A H37A 119.3
C36A C37A H37A 119.3
C39A C38A C37A 118.9(5)
C39A C38A H38A 120.5
C37A C38A H38A 120.5
C38A C39A C40A 121.2(5)
C38A C39A H39A 119.4
C40A C39A H39A 119.4
C39A C40A C35A 120.4(5)
C39A C40A H40A 119.8
C35A C40A H40A 119.8
C42A C41A Au2A 179.5(4)
C41A C42A C43A 177.5(5)
C44A C43A C48A 117.6(4)
C44A C43A C42A 121.3(4)
C48A C43A C42A 121.1(4)
C45A C44A C43A 121.3(5)
C45A C44A H44A 119.3
C43A C44A H44A 119.3
C46A C45A C44A 119.9(5)
C46A C45A H45A 120.1
C44A C45A H45A 120.1
C45A C46A C47A 120.3(5)
C45A C46A H46A 119.8
C47A C46A H46A 119.8
C46A C47A C48A 119.8(5)
C46A C47A H47A 120.1
C48A C47A H47A 120.1
C47A C48A C43A 121.0(5)
C47A C48A H48A 119.5
C43A C48A H48A 119.5
Sb2B Au1B Sb1B 173.395(11)
C33B Au2B C41B 175.96(18)
C1B Sb1B N1B 73.38(13)
C1B Sb1B N2B 73.34(13)
N1B Sb1B N2B 146.69(11)
C1B Sb1B Au1B 92.49(10)
N1B Sb1B Au1B 92.03(8)
N2B Sb1B Au1B 88.00(8)
C17B Sb2B N3B 73.85(14)
C17B Sb2B N4B 72.72(14)
N3B Sb2B N4B 146.43(12)
C17B Sb2B Au1B 91.73(11)
N3B Sb2B Au1B 88.71(8)
N4B Sb2B Au1B 89.29(8)
C7B N1B C8B 120.2(3)
C7B N1B Sb1B 112.3(3)
C8B N1B Sb1B 127.6(2)
C12B N2B C13B 123.4(4)
C12B N2B Sb1B 111.6(3)
C13B N2B Sb1B 125.0(3)
C23B N3B C24B 121.6(4)
C23B N3B Sb2B 111.6(3)
C24B N3B Sb2B 126.7(3)
C28B N4B C29B 121.9(4)
C28B N4B Sb2B 111.8(3)
C29B N4B Sb2B 126.2(3)
C2B C1B C6B 120.0(4)
C2B C1B Sb1B 120.1(3)
C6B C1B Sb1B 119.9(3)
C3B C2B C1B 120.1(4)
C3B C2B C7B 124.5(4)
C1B C2B C7B 115.4(4)
C2B C3B C4B 120.3(4)
C2B C3B H3B 119.8
C4B C3B H3B 119.8
C3B C4B C5B 120.2(4)
C3B C4B H4B 119.9
C5B C4B H4B 119.9
C4B C5B C6B 120.0(4)
C4B C5B H5B 120.0
C6B C5B H5B 120.0
C5B C6B C1B 119.3(4)
C5B C6B C12B 125.5(4)
C1B C6B C12B 115.3(4)
N1B C7B C2B 118.8(4)
N1B C7B H7B 120.6
C2B C7B H7B 120.6
N1B C8B C10B 108.3(3)
N1B C8B C9B 107.8(3)
C10B C8B C9B 110.4(4)
N1B C8B C11B 109.2(3)
C10B C8B C11B 111.8(4)
C9B C8B C11B 109.2(4)
C8B C9B H9B1 109.5
C8B C9B H9B2 109.5
H9B1 C9B H9B2 109.5
C8B C9B H9B3 109.5
H9B1 C9B H9B3 109.5
H9B2 C9B H9B3 109.5
C8B C10B H10D 109.5
C8B C10B H10E 109.5
H10D C10B H10E 109.5
C8B C10B H10F 109.5
H10D C10B H10F 109.5
H10E C10B H10F 109.5
C8B C11B H11D 109.5
C8B C11B H11E 109.5
H11D C11B H11E 109.5
C8B C11B H11F 109.5
H11D C11B H11F 109.5
H11E C11B H11F 109.5
N2B C12B C6B 119.9(4)
N2B C12B H12B 120.1
C6B C12B H12B 120.1
C16B C13B N2B 113.8(4)
C16B C13B C14B 111.5(5)
N2B C13B C14B 106.6(4)
C16B C13B C15B 110.7(5)
N2B C13B C15B 106.5(4)
C14B C13B C15B 107.4(5)
C13B C14B H14D 109.5
C13B C14B H14E 109.5
H14D C14B H14E 109.5
C13B C14B H14F 109.5
H14D C14B H14F 109.5
H14E C14B H14F 109.5
C13B C15B H15D 109.5
C13B C15B H15E 109.5
H15D C15B H15E 109.5
C13B C15B H15F 109.5
H15D C15B H15F 109.5
H15E C15B H15F 109.5
C13B C16B H16D 109.5
C13B C16B H16E 109.5
H16D C16B H16E 109.5
C13B C16B H16F 109.5
H16D C16B H16F 109.5
H16E C16B H16F 109.5
C22B C17B C18B 121.2(4)
C22B C17B Sb2B 120.2(3)
C18B C17B Sb2B 118.6(3)
C19B C18B C17B 118.9(4)
C19B C18B C23B 124.9(4)
C17B C18B C23B 116.1(4)
C20B C19B C18B 120.6(4)
C20B C19B H19B 119.7
C18B C19B H19B 119.7
C19B C20B C21B 119.8(4)
C19B C20B H20B 120.1
C21B C20B H20B 120.1
C22B C21B C20B 120.3(4)
C22B C21B H21B 119.8
C20B C21B H21B 119.8
C17B C22B C21B 119.1(4)
C17B C22B C28B 116.7(4)
C21B C22B C28B 124.2(4)
N3B C23B C18B 119.6(4)
N3B C23B H23B 120.2
C18B C23B H23B 120.2
N3B C24B C27B 106.5(4)
N3B C24B C26B 107.4(3)
C27B C24B C26B 110.5(4)
N3B C24B C25B 112.6(4)
C27B C24B C25B 110.9(4)
C26B C24B C25B 108.8(4)
C24B C25B H25D 109.5
C24B C25B H25E 109.5
H25D C25B H25E 109.5
C24B C25B H25F 109.5
H25D C25B H25F 109.5
H25E C25B H25F 109.5
C24B C26B H26D 109.5
C24B C26B H26E 109.5
H26D C26B H26E 109.5
C24B C26B H26F 109.5
H26D C26B H26F 109.5
H26E C26B H26F 109.5
C24B C27B H27D 109.5
C24B C27B H27E 109.5
H27D C27B H27E 109.5
C24B C27B H27F 109.5
H27D C27B H27F 109.5
H27E C27B H27F 109.5
N4B C28B C22B 118.4(4)
N4B C28B H28B 120.8
C22B C28B H28B 120.8
C31C C29B C30C 119.0(17)
C31C C29B N4B 108.2(10)
C30C C29B N4B 105.8(12)
N4B C29B C32B 114.6(4)
N4B C29B C31B 107.7(4)
C32B C29B C31B 112.3(5)
N4B C29B C30B 106.7(4)
C32B C29B C30B 107.8(5)
C31B C29B C30B 107.4(5)
C31C C29B C32C 108.3(14)
C30C C29B C32C 106.1(16)
N4B C29B C32C 109.2(9)
C29B C30B H30D 109.5
C29B C30B H30E 109.5
H30D C30B H30E 109.5
C29B C30B H30F 109.5
H30D C30B H30F 109.5
H30E C30B H30F 109.5
C29B C31B H31D 109.5
C29B C31B H31E 109.5
H31D C31B H31E 109.5
C29B C31B H31F 109.5
H31D C31B H31F 109.5
H31E C31B H31F 109.5
C29B C32B H32D 109.5
C29B C32B H32E 109.5
H32D C32B H32E 109.5
C29B C32B H32F 109.5
H32D C32B H32F 109.5
H32E C32B H32F 109.5
C29B C30C H30G 109.5
C29B C30C H30H 109.5
H30G C30C H30H 109.5
C29B C30C H30I 109.5
H30G C30C H30I 109.5
H30H C30C H30I 109.5
C29B C31C H31G 109.5
C29B C31C H31H 109.5
H31G C31C H31H 109.5
C29B C31C H31I 109.5
H31G C31C H31I 109.5
H31H C31C H31I 109.5
C29B C32C H32G 109.5
C29B C32C H32H 109.5
H32G C32C H32H 109.5
C29B C32C H32I 109.5
H32G C32C H32I 109.5
H32H C32C H32I 109.5
C34B C33B Au2B 175.8(4)
C33B C34B C35B 175.4(5)
C36B C35B C40B 117.7(4)
C36B C35B C34B 119.5(4)
C40B C35B C34B 122.8(4)
C37B C36B C35B 121.4(5)
C37B C36B H36B 119.3
C35B C36B H36B 119.3
C36B C37B C38B 120.3(5)
C36B C37B H37B 119.9
C38B C37B H37B 119.9
C37B C38B C39B 119.7(5)
C37B C38B H38B 120.1
C39B C38B H38B 120.1
C38B C39B C40B 119.9(5)
C38B C39B H39B 120.1
C40B C39B H39B 120.1
C39B C40B C35B 121.0(5)
C39B C40B H40B 119.5
C35B C40B H40B 119.5
C42B C41B Au2B 176.9(4)
C41B C42B C43B 177.8(5)
C48B C43B C44B 117.7(4)
C48B C43B C42B 120.2(4)
C44B C43B C42B 122.1(4)
C45B C44B C43B 121.4(5)
C45B C44B H44B 119.3
C43B C44B H44B 119.3
C44B C45B C46B 120.2(5)
C44B C45B H45B 119.9
C46B C45B H45B 119.9
C45B C46B C47B 119.5(5)
C45B C46B H46B 120.3
C47B C46B H46B 120.3
C46B C47B C48B 120.0(5)
C46B C47B H47B 120.0
C48B C47B H47B 120.0
C47B C48B C43B 121.2(4)
C47B C48B H48B 119.4
C43B C48B H48B 119.4
C1S O1S C4S 108.8(5)
O1S C1S C2S 108.9(7)
O1S C1S H1S1 109.9
C2S C1S H1S1 109.9
O1S C1S H1S2 109.9
C2S C1S H1S2 109.9
H1S1 C1S H1S2 108.3
C1S C2S C3S 104.7(6)
C1S C2S H2S1 110.8
C3S C2S H2S1 110.8
C1S C2S H2S2 110.8
C3S C2S H2S2 110.8
H2S1 C2S H2S2 108.9
C4S C3S C2S 102.1(5)
C4S C3S H3S1 111.3
C2S C3S H3S1 111.3
C4S C3S H3S2 111.3
C2S C3S H3S2 111.3
H3S1 C3S H3S2 109.2
O1S C4S C3S 108.3(5)
O1S C4S H4S1 110.0
C3S C4S H4S1 110.0
O1S C4S H4S2 110.0
C3S C4S H4S2 110.0
H4S1 C4S H4S2 108.4

loop_
_geom_bond_atom_site_label_1
_geom_bond_atom_site_label_2
_geom_bond_distance
Au1A Sb1A 2.5918(3)
Au1A Sb2A 2.5972(3)
Sb1A C1A 2.094(4)
Sb1A N1A 2.379(4)
Sb1A N2A 2.420(3)
Sb2A C17A 2.095(4)
Sb2A N3A 2.374(3)
Sb2A N4A 2.417(3)
Au2A C33A 1.997(4)
Au2A C41A 1.999(4)
N1A C7A 1.286(6)
N1A C8A 1.497(6)
N2A C12A 1.283(5)
N2A C13A 1.494(5)
N3A C23A 1.284(5)
N3A C24A 1.490(5)
N4A C28A 1.276(5)
N4A C29A 1.501(5)
C1A C6A 1.394(6)
C1A C2A 1.396(6)
C2A C3A 1.402(6)
C2A C7A 1.460(6)
C3A C4A 1.389(7)
C3A H3A 0.9500
C4A C5A 1.388(7)
C4A H4A 0.9500
C5A C6A 1.397(6)
C5A H5A 0.9500
C6A C12A 1.466(6)
C7A H7A 0.9500
C8A C9A 1.494(7)
C8A C11A 1.505(8)
C8A C10A 1.527(8)
C9A H9A1 0.9800
C9A H9A2 0.9800
C9A H9A3 0.9800
C10A H10A 0.9800
C10A H10B 0.9800
C10A H10C 0.9800
C11A H11A 0.9800
C11A H11B 0.9800
C11A H11C 0.9800
C12A H12A 0.9500
C13A C15A 1.499(7)
C13A C16A 1.516(6)
C13A C14A 1.519(7)
C14A H14A 0.9800
C14A H14B 0.9800
C14A H14C 0.9800
C15A H15A 0.9800
C15A H15B 0.9800
C15A H15C 0.9800
C16A H16A 0.9800
C16A H16B 0.9800
C16A H16C 0.9800
C17A C22A 1.394(5)
C17A C18A 1.405(6)
C18A C19A 1.391(6)
C18A C23A 1.457(6)
C19A C20A 1.393(6)
C19A H19A 0.9500
C20A C21A 1.393(6)
C20A H20A 0.9500
C21A C22A 1.400(6)
C21A H21A 0.9500
C22A C28A 1.452(6)
C23A H23A 0.9500
C24A C25A 1.514(6)
C24A C27A 1.520(6)
C24A C26A 1.538(6)
C25A H25A 0.9800
C25A H25B 0.9800
C25A H25C 0.9800
C26A H26A 0.9800
C26A H26B 0.9800
C26A H26C 0.9800
C27A H27A 0.9800
C27A H27B 0.9800
C27A H27C 0.9800
C28A H28A 0.9500
C29A C32A 1.523(6)
C29A C30A 1.524(6)
C29A C31A 1.532(6)
C30A H30A 0.9800
C30A H30B 0.9800
C30A H30C 0.9800
C31A H31A 0.9800
C31A H31B 0.9800
C31A H31C 0.9800
C32A H32A 0.9800
C32A H32B 0.9800
C32A H32C 0.9800
C33A C34A 1.198(6)
C34A C35A 1.440(6)
C35A C40A 1.398(6)
C35A C36A 1.406(6)
C36A C37A 1.383(7)
C36A H36A 0.9500
C37A C38A 1.379(7)
C37A H37A 0.9500
C38A C39A 1.369(8)
C38A H38A 0.9500
C39A C40A 1.387(7)
C39A H39A 0.9500
C40A H40A 0.9500
C41A C42A 1.196(6)
C42A C43A 1.442(6)
C43A C44A 1.389(7)
C43A C48A 1.404(6)
C44A C45A 1.381(7)
C44A H44A 0.9500
C45A C46A 1.375(8)
C45A H45A 0.9500
C46A C47A 1.377(8)
C46A H46A 0.9500
C47A C48A 1.378(7)
C47A H47A 0.9500
C48A H48A 0.9500
Au1B Sb2B 2.6001(3)
Au1B Sb1B 2.6027(3)
Au2B C33B 1.977(5)
Au2B C41B 1.993(5)
Sb1B C1B 2.085(4)
Sb1B N1B 2.373(3)
Sb1B N2B 2.399(3)
Sb2B C17B 2.094(4)
Sb2B N3B 2.388(3)
Sb2B N4B 2.412(3)
N1B C7B 1.290(5)
N1B C8B 1.499(5)
N2B C12B 1.276(5)
N2B C13B 1.493(5)
N3B C23B 1.279(5)
N3B C24B 1.499(5)
N4B C28B 1.284(5)
N4B C29B 1.496(5)
C1B C2B 1.393(5)
C1B C6B 1.407(6)
C2B C3B 1.385(6)
C2B C7B 1.452(6)
C3B C4B 1.386(6)
C3B H3B 0.9500
C4B C5B 1.396(6)
C4B H4B 0.9500
C5B C6B 1.397(6)
C5B H5B 0.9500
C6B C12B 1.448(6)
C7B H7B 0.9500
C8B C10B 1.528(6)
C8B C9B 1.529(6)
C8B C11B 1.531(6)
C9B H9B1 0.9800
C9B H9B2 0.9800
C9B H9B3 0.9800
C10B H10D 0.9800
C10B H10E 0.9800
C10B H10F 0.9800
C11B H11D 0.9800
C11B H11E 0.9800
C11B H11F 0.9800
C12B H12B 0.9500
C13B C16B 1.491(7)
C13B C14B 1.525(7)
C13B C15B 1.526(8)
C14B H14D 0.9800
C14B H14E 0.9800
C14B H14F 0.9800
C15B H15D 0.9800
C15B H15E 0.9800
C15B H15F 0.9800
C16B H16D 0.9800
C16B H16E 0.9800
C16B H16F 0.9800
C17B C22B 1.379(6)
C17B C18B 1.408(6)
C18B C19B 1.387(6)
C18B C23B 1.446(6)
C19B C20B 1.384(7)
C19B H19B 0.9500
C20B C21B 1.401(6)
C20B H20B 0.9500
C21B C22B 1.394(6)
C21B H21B 0.9500
C22B C28B 1.450(6)
C23B H23B 0.9500
C24B C27B 1.507(7)
C24B C26B 1.508(6)
C24B C25B 1.514(6)
C25B H25D 0.9800
C25B H25E 0.9800
C25B H25F 0.9800
C26B H26D 0.9800
C26B H26E 0.9800
C26B H26F 0.9800
C27B H27D 0.9800
C27B H27E 0.9800
C27B H27F 0.9800
C28B H28B 0.9500
C29B C31C 1.44(2)
C29B C30C 1.45(3)
C29B C32B 1.503(7)
C29B C31B 1.514(8)
C29B C30B 1.552(8)
C29B C32C 1.59(2)
C30B H30D 0.9800
C30B H30E 0.9800
C30B H30F 0.9800
C31B H31D 0.9800
C31B H31E 0.9800
C31B H31F 0.9800
C32B H32D 0.9800
C32B H32E 0.9800
C32B H32F 0.9800
C30C H30G 0.9800
C30C H30H 0.9800
C30C H30I 0.9800
C31C H31G 0.9800
C31C H31H 0.9800
C31C H31I 0.9800
C32C H32G 0.9800
C32C H32H 0.9800
C32C H32I 0.9800
C33B C34B 1.208(6)
C34B C35B 1.441(6)
C35B C36B 1.391(6)
C35B C40B 1.393(7)
C36B C37B 1.374(7)
C36B H36B 0.9500
C37B C38B 1.375(7)
C37B H37B 0.9500
C38B C39B 1.383(7)
C38B H38B 0.9500
C39B C40B 1.387(7)
C39B H39B 0.9500
C40B H40B 0.9500
C41B C42B 1.202(6)
C42B C43B 1.444(6)
C43B C48B 1.386(6)
C43B C44B 1.393(6)
C44B C45B 1.377(7)
C44B H44B 0.9500
C45B C46B 1.379(7)
C45B H45B 0.9500
C46B C47B 1.384(6)
C46B H46B 0.9500
C47B C48B 1.385(6)
C47B H47B 0.9500
C48B H48B 0.9500
O1S C1S 1.393(9)
O1S C4S 1.407(7)
C1S C2S 1.480(10)
C1S H1S1 0.9900
C1S H1S2 0.9900
C2S C3S 1.512(9)
C2S H2S1 0.9900
C2S H2S2 0.9900
C3S C4S 1.483(8)
C3S H3S1 0.9900
C3S H3S2 0.9900
C4S H4S1 0.9900
C4S H4S2 0.9900

loop_
_smtbx_masks_void_nr
_smtbx_masks_void_average_x
_smtbx_masks_void_average_y
_smtbx_masks_void_average_z
_smtbx_masks_void_volume
_smtbx_masks_void_count_electrons
_smtbx_masks_void_content
1 0.000 0.000 0.000 231.3 41.0 '1/2 THF'
2 0.000 0.500 0.500 231.3 41.0 '1/2 THF'
